data_4502748
loop_
_publ_author_name
'Yang, Ping'
'Wu, Jin-Ji'
'Zhou, Hai-Yun'
'Ye, Bao-Hui'

_publ_section_title
;
 Ligand-Directed Construction of Zn(II) Complexes from Zero-Dimensional
 Metallomacrocycle to One-, Two-, and Three-Dimensional Coordination
 Polymers Based on N-Donor and \b-Diketone Bifunctional Ligands
;
_journal_issue 1
_journal_name_full 'Crystal Growth &amp; Design'
_journal_page_first 99
_journal_paper_doi 10.1021/cg200850r
_journal_volume 12
_journal_year 2012
_chemical_formula_moiety 'C34 H26 N4 O4 Zn, 2(C H Cl3)'
_chemical_formula_sum 'C36 H28 Cl6 N4 O4 Zn'
_chemical_formula_weight 858.69
_chemical_name_systematic
; 
 ? 
;
_space_group_IT_number 14
_symmetry_cell_setting monoclinic
_symmetry_space_group_name_Hall '-P 2ybc'
_symmetry_space_group_name_H-M 'P 1 21/c 1'
_atom_sites_solution_hydrogens geom
_atom_sites_solution_primary direct
_atom_sites_solution_secondary difmap
_audit_creation_method SHELXL-97
_cell_angle_alpha 90.00
_cell_angle_beta 107.7260(10)
_cell_angle_gamma 90.00
_cell_formula_units_Z 2
_cell_length_a 13.1420(11)
_cell_length_b 9.5179(8)
_cell_length_c 14.8006(12)
_cell_measurement_temperature 153(2)
_cell_volume 1763.4(3)
_computing_cell_refinement 'Bruker SMART (Bruker, 1998)'
_computing_data_collection 'Bruker SMART (Bruker, 1998)'
_computing_data_reduction 'Bruker SAINT (Bruker, 1998)'
_computing_molecular_graphics 'Bruker SHELXTL'
_computing_publication_material 'Bruker SHELXTL'
_computing_structure_refinement 'SHELXL-97 (Sheldrick, 1997)'
_computing_structure_solution 'SHELXS-97 (Sheldrick, 1990)'
_diffrn_ambient_temperature 153(2)
_diffrn_measured_fraction_theta_full 0.999
_diffrn_measured_fraction_theta_max 0.999
_diffrn_measurement_device_type 'Bruker SMART CCD area detector'
_diffrn_measurement_method 'phi and omega scans'
_diffrn_radiation_monochromator graphite
_diffrn_radiation_source 'fine-focus sealed tube'
_diffrn_radiation_type MoK\a
_diffrn_radiation_wavelength 0.71073
_diffrn_reflns_av_R_equivalents 0.0213
_diffrn_reflns_av_sigmaI/netI 0.0210
_diffrn_reflns_limit_h_max 16
_diffrn_reflns_limit_h_min -16
_diffrn_reflns_limit_k_max 11
_diffrn_reflns_limit_k_min -11
_diffrn_reflns_limit_l_max 18
_diffrn_reflns_limit_l_min -17
_diffrn_reflns_number 12493
_diffrn_reflns_theta_full 26.00
_diffrn_reflns_theta_max 26.00
_diffrn_reflns_theta_min 2.58
_exptl_absorpt_coefficient_mu 1.199
_exptl_absorpt_correction_T_max 0.8407
_exptl_absorpt_correction_T_min 0.7537
_exptl_absorpt_correction_type multi-scan
_exptl_absorpt_process_details SADABS
_exptl_crystal_colour colorless
_exptl_crystal_density_diffrn 1.617
_exptl_crystal_density_method 'not measured'
_exptl_crystal_description block
_exptl_crystal_F_000 872
_exptl_crystal_size_max 0.25
_exptl_crystal_size_mid 0.25
_exptl_crystal_size_min 0.15
_refine_diff_density_max 1.088
_refine_diff_density_min -0.390
_refine_diff_density_rms 0.096
_refine_ls_extinction_method none
_refine_ls_goodness_of_fit_ref 1.021
_refine_ls_hydrogen_treatment constr
_refine_ls_matrix_type full
_refine_ls_number_parameters 233
_refine_ls_number_reflns 3458
_refine_ls_number_restraints 0
_refine_ls_restrained_S_all 1.021
_refine_ls_R_factor_all 0.0468
_refine_ls_R_factor_gt 0.0403
_refine_ls_shift/su_max 0.000
_refine_ls_shift/su_mean 0.000
_refine_ls_structure_factor_coef Fsqd
_refine_ls_weighting_details 'calc w=1/[\s^2^(Fo^2^)+(0.0826P)^2^+0.5185P] where P=(Fo^2^+2Fc^2^)/3'
_refine_ls_weighting_scheme calc
_refine_ls_wR_factor_gt 0.1107
_refine_ls_wR_factor_ref 0.1157
_reflns_number_gt 2962
_reflns_number_total 3458
_reflns_threshold_expression >2sigma(I)
_cod_data_source_file cg200850r_si_004.cif
_cod_data_source_block ZnL5
_cod_depositor_comments
;
The following automatic conversions were performed:

'_symmetry_cell_setting' value 'Monoclinic' changed to 'monoclinic'
according to /home/saulius/struct/CIF-dictionaries/cif_core.dic
dictionary named 'cif_core.dic' version 2.4.1 from 2010-06-29.

Automatic conversion script
Id: cif_fix_values 1715 2011-07-08 13:25:40Z adriana 
;
_cod_original_sg_symbol_H-M 'P 21/c'
_cod_database_code 4502748

loop_
_symmetry_equiv_pos_as_xyz
'x, y, z'
'-x, y+1/2, -z+1/2'
'-x, -y, -z'
'x, -y-1/2, z-1/2'

loop_
_atom_site_label
_atom_site_type_symbol
_atom_site_fract_x
_atom_site_fract_y
_atom_site_fract_z
_atom_site_U_iso_or_equiv
_atom_site_adp_type
_atom_site_occupancy
_atom_site_symmetry_multiplicity
_atom_site_calc_flag
_atom_site_refinement_flags
C1 C 0.3053(2) -0.0632(3) -0.04172(19) 0.0409(6) Uani 1 1 d .
H1A H 0.2825 -0.1187 -0.1002 0.061 Uiso 1 1 calc R
H1B H 0.3723 -0.1015 0.0002 0.061 Uiso 1 1 calc R
H1C H 0.3163 0.0346 -0.0572 0.061 Uiso 1 1 calc R
C2 C 0.22047(18) -0.0694(2) 0.00752(15) 0.0254(5) Uani 1 1 d .
C3 C 0.25447(18) -0.0698(2) 0.10766(15) 0.0263(5) Uani 1 1 d .
H3 H 0.3287 -0.0818 0.1387 0.032 Uiso 1 1 calc R
C4 C 0.18785(17) -0.0541(2) 0.16524(14) 0.0218(4) Uani 1 1 d .
C5 C 0.23820(17) -0.0466(2) 0.27111(15) 0.0230(4) Uani 1 1 d .
C6 C 0.18191(18) 0.0228(2) 0.32350(16) 0.0228(5) Uani 1 1 d .
H6 H 0.1154 0.0658 0.2917 0.027 Uiso 1 1 calc R
C7 C 0.22155(18) 0.0301(2) 0.42112(16) 0.0241(5) Uani 1 1 d .
C8 C 0.3188(2) -0.0320(3) 0.46957(17) 0.0306(5) Uani 1 1 d .
H8 H 0.3456 -0.0282 0.5368 0.037 Uiso 1 1 calc R
C9 C 0.37547(19) -0.0997(3) 0.41697(17) 0.0324(5) Uani 1 1 d .
H9 H 0.4426 -0.1411 0.4488 0.039 Uiso 1 1 calc R
C10 C 0.33588(18) -0.1079(2) 0.31885(15) 0.0278(5) Uani 1 1 d .
H10 H 0.3756 -0.1554 0.2842 0.033 Uiso 1 1 calc R
C11 C 0.13914(17) 0.4360(2) 0.05440(14) 0.0228(4) Uani 1 1 d .
C14 C 0.15799(18) 0.5601(2) 0.10694(16) 0.0279(5) Uani 1 1 d .
H14 H 0.1914 0.6386 0.0882 0.033 Uiso 1 1 calc R
C15 C 0.12595(19) 0.5633(2) 0.18708(16) 0.0297(5) Uani 1 1 d .
H15 H 0.1386 0.6456 0.2253 0.036 Uiso 1 1 calc R
C16 C 0.07483(18) 0.4477(3) 0.21395(16) 0.0292(5) Uani 1 1 d .
H16 H 0.0555 0.4530 0.2707 0.035 Uiso 1 1 calc R
C17 C 0.05205(17) 0.3265(2) 0.15969(15) 0.0263(5) Uani 1 1 d .
H17 H 0.0154 0.2499 0.1769 0.032 Uiso 1 1 calc R
C12 C 0.08527(16) 0.3214(2) 0.07845(14) 0.0228(4) Uani 1 1 d .
C13 C 0.12039(17) 0.2633(2) -0.04841(15) 0.0252(5) Uani 1 1 d .
H13 H 0.1245 0.2116 -0.1021 0.030 Uiso 1 1 calc R
C18 C 0.3659(2) 0.3531(3) 0.25486(18) 0.0367(6) Uani 1 1 d .
H18 H 0.2889 0.3712 0.2476 0.044 Uiso 1 1 calc R
Cl2 Cl 0.43166(6) 0.51499(7) 0.26338(6) 0.0448(2) Uani 1 1 d .
Cl3 Cl 0.37417(6) 0.25907(7) 0.15552(5) 0.0477(2) Uani 1 1 d .
Cl4 Cl 0.42044(7) 0.25342(8) 0.35848(5) 0.0551(2) Uani 1 1 d .
N1 N 0.07453(14) 0.2143(2) 0.01186(12) 0.0249(4) Uani 1 1 d .
N2 N 0.16186(14) 0.39480(19) -0.02780(12) 0.0237(4) Uani 1 1 d .
O1 O 0.12525(12) -0.06850(17) -0.04558(10) 0.0274(4) Uani 1 1 d .
O2 O 0.08728(12) -0.04105(17) 0.13682(10) 0.0254(3) Uani 1 1 d .
Zn1 Zn 0.0000 0.0000 0.0000 0.02324(14) Uani 1 2 d S

loop_
_atom_site_aniso_label
_atom_site_aniso_U_11
_atom_site_aniso_U_22
_atom_site_aniso_U_33
_atom_site_aniso_U_23
_atom_site_aniso_U_13
_atom_site_aniso_U_12
C1 0.0365(14) 0.0595(18) 0.0321(13) 0.0033(12) 0.0185(11) 0.0086(13)
C2 0.0312(12) 0.0221(11) 0.0262(11) -0.0018(9) 0.0137(9) 0.0015(9)
C3 0.0277(11) 0.0281(12) 0.0240(11) -0.0027(9) 0.0093(9) -0.0001(9)
C4 0.0277(11) 0.0178(10) 0.0198(10) -0.0017(8) 0.0070(8) -0.0021(8)
C5 0.0261(11) 0.0234(10) 0.0206(11) -0.0019(9) 0.0088(9) -0.0025(9)
C6 0.0209(10) 0.0257(11) 0.0218(11) 0.0004(8) 0.0065(9) -0.0003(8)
C7 0.0268(11) 0.0241(10) 0.0220(11) -0.0016(9) 0.0083(9) 0.0018(9)
C8 0.0319(12) 0.0394(13) 0.0184(11) 0.0008(10) 0.0045(9) 0.0063(10)
C9 0.0294(12) 0.0398(13) 0.0263(11) 0.0030(10) 0.0061(9) 0.0101(10)
C10 0.0294(12) 0.0290(12) 0.0245(11) -0.0012(9) 0.0076(9) 0.0063(9)
C11 0.0241(10) 0.0265(11) 0.0171(10) 0.0009(8) 0.0052(8) 0.0018(9)
C14 0.0326(12) 0.0244(11) 0.0268(11) 0.0020(9) 0.0094(9) 0.0010(9)
C15 0.0343(12) 0.0254(12) 0.0290(12) -0.0042(10) 0.0091(10) 0.0046(10)
C16 0.0317(12) 0.0348(13) 0.0234(11) 0.0029(10) 0.0121(9) 0.0078(10)
C17 0.0249(11) 0.0315(12) 0.0233(11) 0.0050(9) 0.0086(9) 0.0018(9)
C12 0.0212(10) 0.0253(11) 0.0202(10) 0.0010(8) 0.0036(8) 0.0009(8)
C13 0.0276(11) 0.0274(11) 0.0191(10) -0.0011(8) 0.0052(9) -0.0026(9)
C18 0.0307(12) 0.0345(13) 0.0439(15) 0.0057(11) 0.0100(11) -0.0002(10)
Cl2 0.0430(4) 0.0335(4) 0.0599(5) -0.0026(3) 0.0186(3) -0.0082(3)
Cl3 0.0496(4) 0.0386(4) 0.0470(4) -0.0040(3) 0.0028(3) 0.0065(3)
Cl4 0.0659(5) 0.0478(5) 0.0467(4) 0.0120(3) 0.0098(4) 0.0038(3)
N1 0.0269(9) 0.0285(9) 0.0193(9) -0.0002(8) 0.0069(7) -0.0024(8)
N2 0.0266(9) 0.0275(10) 0.0174(8) 0.0000(7) 0.0073(7) -0.0025(7)
O1 0.0317(9) 0.0315(9) 0.0206(7) -0.0030(6) 0.0102(7) -0.0021(7)
O2 0.0249(8) 0.0346(8) 0.0174(7) -0.0009(6) 0.0076(6) -0.0046(7)
Zn1 0.0227(2) 0.0313(2) 0.0162(2) 0.00007(13) 0.00659(15) -0.00306(13)

loop_
_atom_type_symbol
_atom_type_description
_atom_type_scat_dispersion_real
_atom_type_scat_dispersion_imag
_atom_type_scat_source
C C 0.0033 0.0016 'International Tables Vol C Tables 4.2.6.8 and 6.1.1.4'
H H 0.0000 0.0000 'International Tables Vol C Tables 4.2.6.8 and 6.1.1.4'
N N 0.0061 0.0033 'International Tables Vol C Tables 4.2.6.8 and 6.1.1.4'
O O 0.0106 0.0060 'International Tables Vol C Tables 4.2.6.8 and 6.1.1.4'
Cl Cl 0.1484 0.1585 'International Tables Vol C Tables 4.2.6.8 and 6.1.1.4'
Zn Zn 0.2839 1.4301 'International Tables Vol C Tables 4.2.6.8 and 6.1.1.4'

loop_
_geom_angle_atom_site_label_1
_geom_angle_atom_site_label_2
_geom_angle_atom_site_label_3
_geom_angle
_geom_angle_site_symmetry_1
_geom_angle_site_symmetry_3
C2 C1 H1A 109.5 . .
C2 C1 H1B 109.5 . .
H1A C1 H1B 109.5 . .
C2 C1 H1C 109.5 . .
H1A C1 H1C 109.5 . .
H1B C1 H1C 109.5 . .
O1 C2 C3 126.3(2) . .
O1 C2 C1 116.0(2) . .
C3 C2 C1 117.6(2) . .
C4 C3 C2 125.5(2) . .
C4 C3 H3 117.3 . .
C2 C3 H3 117.3 . .
O2 C4 C3 126.17(19) . .
O2 C4 C5 115.15(18) . .
C3 C4 C5 118.64(19) . .
C10 C5 C6 118.8(2) . .
C10 C5 C4 123.6(2) . .
C6 C5 C4 117.6(2) . .
C7 C6 C5 120.8(2) . .
C7 C6 H6 119.6 . .
C5 C6 H6 119.6 . .
C6 C7 C8 120.8(2) . .
C6 C7 N2 118.93(19) . 4_566
C8 C7 N2 120.2(2) . 4_566
C9 C8 C7 118.2(2) . .
C9 C8 H8 120.9 . .
C7 C8 H8 120.9 . .
C10 C9 C8 121.2(2) . .
C10 C9 H9 119.4 . .
C8 C9 H9 119.4 . .
C9 C10 C5 120.1(2) . .
C9 C10 H10 119.9 . .
C5 C10 H10 119.9 . .
C14 C11 N2 132.6(2) . .
C14 C11 C12 122.3(2) . .
N2 C11 C12 105.12(19) . .
C15 C14 C11 116.9(2) . .
C15 C14 H14 121.6 . .
C11 C14 H14 121.6 . .
C14 C15 C16 121.6(2) . .
C14 C15 H15 119.2 . .
C16 C15 H15 119.2 . .
C17 C16 C15 121.6(2) . .
C17 C16 H16 119.2 . .
C15 C16 H16 119.2 . .
C16 C17 C12 117.2(2) . .
C16 C17 H17 121.4 . .
C12 C17 H17 121.4 . .
N1 C12 C17 129.9(2) . .
N1 C12 C11 109.82(18) . .
C17 C12 C11 120.3(2) . .
N1 C13 N2 114.29(19) . .
N1 C13 H13 122.9 . .
N2 C13 H13 122.9 . .
Cl2 C18 Cl3 110.76(14) . .
Cl2 C18 Cl4 110.52(14) . .
Cl3 C18 Cl4 110.07(14) . .
Cl2 C18 H18 108.5 . .
Cl3 C18 H18 108.5 . .
Cl4 C18 H18 108.5 . .
C13 N1 C12 104.71(18) . .
C13 N1 Zn1 123.48(15) . .
C12 N1 Zn1 131.81(14) . .
C13 N2 C11 106.07(18) . .
C13 N2 C7 125.83(18) . 4_565
C11 N2 C7 128.03(18) . 4_565
C2 O1 Zn1 122.54(14) . .
C4 O2 Zn1 124.34(13) . .
O2 Zn1 O2 180.00(5) . 3
O2 Zn1 O1 89.97(6) . 3
O2 Zn1 O1 90.03(6) 3 3
O2 Zn1 O1 90.03(6) . .
O2 Zn1 O1 89.97(6) 3 .
O1 Zn1 O1 180.00(7) 3 .
O2 Zn1 N1 90.21(6) . 3
O2 Zn1 N1 89.79(6) 3 3
O1 Zn1 N1 86.58(6) 3 3
O1 Zn1 N1 93.42(6) . 3
O2 Zn1 N1 89.79(6) . .
O2 Zn1 N1 90.21(6) 3 .
O1 Zn1 N1 93.42(6) 3 .
O1 Zn1 N1 86.58(6) . .
N1 Zn1 N1 180.0 3 .

loop_
_geom_bond_atom_site_label_1
_geom_bond_atom_site_label_2
_geom_bond_distance
_geom_bond_site_symmetry_2
C1 C2 1.507(3) .
C1 H1A 0.9800 .
C1 H1B 0.9800 .
C1 H1C 0.9800 .
C2 O1 1.259(3) .
C2 C3 1.412(3) .
C3 C4 1.403(3) .
C3 H3 0.9500 .
C4 O2 1.265(3) .
C4 C5 1.506(3) .
C5 C10 1.391(3) .
C5 C6 1.391(3) .
C6 C7 1.380(3) .
C6 H6 0.9500 .
C7 C8 1.392(3) .
C7 N2 1.435(3) 4_566
C8 C9 1.389(3) .
C8 H8 0.9500 .
C9 C10 1.388(3) .
C9 H9 0.9500 .
C10 H10 0.9500 .
C11 C14 1.394(3) .
C11 N2 1.394(3) .
C11 C12 1.404(3) .
C14 C15 1.374(3) .
C14 H14 0.9500 .
C15 C16 1.409(4) .
C15 H15 0.9500 .
C16 C17 1.385(3) .
C16 H16 0.9500 .
C17 C12 1.400(3) .
C17 H17 0.9500 .
C12 N1 1.394(3) .
C13 N1 1.305(3) .
C13 N2 1.362(3) .
C13 H13 0.9500 .
C18 Cl2 1.752(3) .
C18 Cl3 1.753(3) .
C18 Cl4 1.760(3) .
C18 H18 1.0000 .
N1 Zn1 2.2467(19) .
N2 C7 1.435(3) 4_565
O1 Zn1 2.0654(15) .
O2 Zn1 2.0382(15) .
Zn1 O2 2.0382(15) 3
Zn1 O1 2.0654(15) 3
Zn1 N1 2.2467(19) 3
